data_7242870
loop_
_publ_author_name
'Thushara, Nadini'
'Darshani, Taniya'
'Samarakoon, Sameera R.'
'Perera, Inoka C.'
'Fronczek, Frank R.'
'Sameera, W. M. C.'
'Perera, Theshini'

_publ_section_title
;
 Synthesis, characterization and biological evaluation of dipicolylamine
 sulfonamide derivatized platinum complexes as potential anticancer agents
;
_journal_issue 29
_journal_name_full 'RSC Advances'
_journal_page_first 17658
_journal_page_last 17668
_journal_paper_doi 10.1039/D1RA00842K
_journal_volume 11
_journal_year 2021
_chemical_formula_moiety 'C17 H22 Cl2 N4 O2 Pt S'
_chemical_formula_sum 'C17 H22 Cl2 N4 O2 Pt S'
_chemical_formula_weight 612.43
_space_group_crystal_system monoclinic
_space_group_IT_number 15
_space_group_name_Hall '-I 2ya'
_space_group_name_H-M_alt 'I 1 2/a 1'
_atom_sites_solution_hydrogens geom
_audit_creation_method SHELXL-2014/7
_audit_update_record
;
2018-09-12 deposited with the CCDC.	2021-05-04 downloaded from the CCDC.
;
_cell_angle_alpha 90
_cell_angle_beta 91.872(2)
_cell_angle_gamma 90
_cell_formula_units_Z 8
_cell_length_a 17.5316(5)
_cell_length_b 9.5135(2)
_cell_length_c 24.2020(9)
_cell_measurement_reflns_used 5775
_cell_measurement_temperature 90.0(5)
_cell_measurement_theta_max 36.19
_cell_measurement_theta_min 3.29
_cell_volume 4034.4(2)
_computing_cell_refinement 'Bruker SAINT'
_computing_data_collection 'Bruker APEX3'
_computing_data_reduction 'Bruker SAINT'
_computing_structure_refinement 'SHELXL-2014/7 (Sheldrick, 2014)'
_computing_structure_solution 'SHELXS-97 (Sheldrick, 2008)'
_diffrn_ambient_temperature 90.0(5)
_diffrn_measured_fraction_theta_full 0.990
_diffrn_measured_fraction_theta_max 0.989
_diffrn_measurement_device_type 'Bruker Kappa APEX-II DUO'
_diffrn_measurement_method '\f and \w scans'
_diffrn_radiation_monochromator 'TRIUMPH curved graphite'
_diffrn_radiation_source 'fine-focus sealed tube'
_diffrn_radiation_type MoK\a
_diffrn_radiation_wavelength 0.71073
_diffrn_reflns_av_R_equivalents 0.0647
_diffrn_reflns_av_unetI/netI 0.0756
_diffrn_reflns_Laue_measured_fraction_full 0.990
_diffrn_reflns_Laue_measured_fraction_max 0.989
_diffrn_reflns_limit_h_max 30
_diffrn_reflns_limit_h_min -23
_diffrn_reflns_limit_k_max 16
_diffrn_reflns_limit_k_min -16
_diffrn_reflns_limit_l_max 42
_diffrn_reflns_limit_l_min -41
_diffrn_reflns_number 33042
_diffrn_reflns_point_group_measured_fraction_full 0.990
_diffrn_reflns_point_group_measured_fraction_max 0.989
_diffrn_reflns_theta_full 25.000
_diffrn_reflns_theta_max 38.593
_diffrn_reflns_theta_min 3.291
_exptl_absorpt_coefficient_mu 7.345
_exptl_absorpt_correction_T_max 0.758
_exptl_absorpt_correction_T_min 0.570
_exptl_absorpt_correction_type multi-scan
_exptl_absorpt_process_details 'SADABS (Sheldrick, 2004)'
_exptl_crystal_colour yellow
_exptl_crystal_density_diffrn 2.017
_exptl_crystal_description needle
_exptl_crystal_F_000 2368
_exptl_crystal_size_max 0.160
_exptl_crystal_size_mid 0.100
_exptl_crystal_size_min 0.040
_refine_diff_density_max 4.711
_refine_diff_density_min -2.794
_refine_diff_density_rms 0.271
_refine_ls_extinction_method none
_refine_ls_goodness_of_fit_ref 0.979
_refine_ls_hydrogen_treatment constr
_refine_ls_matrix_type full
_refine_ls_number_parameters 244
_refine_ls_number_reflns 11296
_refine_ls_number_restraints 0
_refine_ls_restrained_S_all 0.979
_refine_ls_R_factor_all 0.0704
_refine_ls_R_factor_gt 0.0397
_refine_ls_shift/su_max 0.003
_refine_ls_shift/su_mean 0.000
_refine_ls_structure_factor_coef Fsqd
_refine_ls_weighting_details 'w=1/[\s^2^(Fo^2^)+(0.0294P)^2^] where P=(Fo^2^+2Fc^2^)/3'
_refine_ls_weighting_scheme calc
_refine_ls_wR_factor_gt 0.0688
_refine_ls_wR_factor_ref 0.0767
_reflns_Friedel_coverage 0.000
_reflns_number_gt 8144
_reflns_number_total 11296
_reflns_threshold_expression 'I > 2\s(I)'
_cod_data_source_file d1ra00842k2.cif
_cod_data_source_block Himali39
_cod_original_sg_symbol_H-M 'I 2/a'
_cod_database_code 7242870
_shelx_shelxl_version_number 2014/7
_shelx_space_group_comment
;
The symmetry employed for this shelxl refinement is uniquely defined
by the following loop, which should always be used as a source of
symmetry information in preference to the above space-group names.
They are only intended as comments.
;
_shelx_estimated_absorpt_t_min 0.386
_shelx_estimated_absorpt_t_max 0.758

loop_
_space_group_symop_operation_xyz
'x, y, z'
'-x+1/2, y, -z'
'x+1/2, y+1/2, z+1/2'
'-x+1, y+1/2, -z+1/2'
'-x, -y, -z'
'x-1/2, -y, z'
'-x+1/2, -y+1/2, -z+1/2'
'x, -y+1/2, z+1/2'

loop_
_atom_site_label
_atom_site_type_symbol
_atom_site_fract_x
_atom_site_fract_y
_atom_site_fract_z
_atom_site_U_iso_or_equiv
_atom_site_adp_type
_atom_site_occupancy
_atom_site_site_symmetry_order
_atom_site_calc_flag
_atom_site_refinement_flags_posn
_atom_site_refinement_flags_adp
_atom_site_refinement_flags_occupancy
_atom_site_disorder_assembly
_atom_site_disorder_group
Pt1 Pt 0.29652(2) 0.51601(2) 0.25999(2) 0.00908(3) Uani 1 1 d . . . . .
Cl1 Cl 0.17402(4) 0.47806(8) 0.22646(3) 0.01430(12) Uani 1 1 d . . . . .
Cl2 Cl 0.34630(4) 0.47725(8) 0.17435(3) 0.01474(13) Uani 1 1 d . . . . .
S1 S 0.40730(5) 0.25938(8) 0.43016(3) 0.01370(14) Uani 1 1 d . . . . .
O1 O 0.35369(15) 0.3011(3) 0.47040(10) 0.0209(5) Uani 1 1 d . . . . .
O2 O 0.48399(15) 0.3100(3) 0.43203(10) 0.0189(5) Uani 1 1 d . . . . .
N1 N 0.25367(14) 0.5475(3) 0.33604(10) 0.0099(4) Uani 1 1 d . . . . .
N2 N 0.37051(16) 0.3112(3) 0.37050(11) 0.0130(5) Uani 1 1 d . . . . .
N3 N 0.40277(15) 0.5622(3) 0.28889(10) 0.0109(4) Uani 1 1 d . . . . .
N4 N 0.41292(16) 0.0884(3) 0.43384(12) 0.0155(5) Uani 1 1 d . . . . .
C1 C 0.22370(18) 0.6754(3) 0.34738(14) 0.0141(5) Uani 1 1 d . . . . .
H1 H 0.2289 0.7496 0.3215 0.017 Uiso 1 1 calc R U . . .
C2 C 0.1858(2) 0.7005(3) 0.39564(14) 0.0164(6) Uani 1 1 d . . . . .
H2 H 0.1657 0.7910 0.4030 0.020 Uiso 1 1 calc R U . . .
C3 C 0.1776(2) 0.5917(4) 0.43306(14) 0.0177(6) Uani 1 1 d . . . . .
H3 H 0.1499 0.6053 0.4657 0.021 Uiso 1 1 calc R U . . .
C4 C 0.21053(19) 0.4625(3) 0.42203(13) 0.0158(6) Uani 1 1 d . . . . .
H4 H 0.2067 0.3876 0.4477 0.019 Uiso 1 1 calc R U . . .
C5 C 0.24896(18) 0.4427(3) 0.37359(12) 0.0117(5) Uani 1 1 d . . . . .
C6 C 0.28689(18) 0.3043(3) 0.36137(13) 0.0128(5) Uani 1 1 d . . . . .
H6A H 0.2659 0.2305 0.3854 0.015 Uiso 1 1 calc R U . . .
H6B H 0.2751 0.2777 0.3225 0.015 Uiso 1 1 calc R U . . .
C7 C 0.42058(19) 0.3216(3) 0.32308(13) 0.0132(5) Uani 1 1 d . . . . .
H7A H 0.3920 0.2904 0.2893 0.016 Uiso 1 1 calc R U . . .
H7B H 0.4645 0.2574 0.3291 0.016 Uiso 1 1 calc R U . . .
C8 C 0.44991(18) 0.4690(3) 0.31424(13) 0.0125(5) Uani 1 1 d . . . . .
C9 C 0.52346(19) 0.5084(3) 0.33070(14) 0.0168(6) Uani 1 1 d . . . . .
H9 H 0.5566 0.4420 0.3483 0.020 Uiso 1 1 calc R U . . .
C10 C 0.5487(2) 0.6441(4) 0.32154(14) 0.0178(6) Uani 1 1 d . . . . .
H10 H 0.5992 0.6712 0.3323 0.021 Uiso 1 1 calc R U . . .
C11 C 0.49956(19) 0.7389(3) 0.29660(14) 0.0157(6) Uani 1 1 d . . . . .
H11 H 0.5153 0.8331 0.2905 0.019 Uiso 1 1 calc R U . . .
C12 C 0.42675(19) 0.6957(3) 0.28041(14) 0.0140(5) Uani 1 1 d . . . . .
H12 H 0.3928 0.7612 0.2630 0.017 Uiso 1 1 calc R U . . .
C13 C 0.47092(19) 0.0155(3) 0.40125(13) 0.0161(5) Uani 1 1 d . . . . .
H13A H 0.5170 0.0749 0.3988 0.019 Uiso 1 1 calc R U . . .
H13B H 0.4504 -0.0026 0.3633 0.019 Uiso 1 1 calc R U . . .
C14 C 0.4913(2) -0.1227(4) 0.42954(15) 0.0194(6) Uani 1 1 d . . . . .
H14A H 0.5156 -0.1033 0.4662 0.023 Uiso 1 1 calc R U . . .
H14B H 0.5286 -0.1741 0.4072 0.023 Uiso 1 1 calc R U . . .
C15 C 0.4209(2) -0.2139(4) 0.43665(16) 0.0239(8) Uani 1 1 d . . . . .
H15A H 0.4352 -0.3000 0.4575 0.029 Uiso 1 1 calc R U . . .
H15B H 0.3998 -0.2425 0.3999 0.029 Uiso 1 1 calc R U . . .
C16 C 0.3606(2) -0.1326(4) 0.46768(16) 0.0212(7) Uani 1 1 d . . . . .
H16A H 0.3137 -0.1901 0.4696 0.025 Uiso 1 1 calc R U . . .
H16B H 0.3796 -0.1142 0.5060 0.025 Uiso 1 1 calc R U . . .
C17 C 0.3416(2) 0.0066(4) 0.43912(15) 0.0200(6) Uani 1 1 d . . . . .
H17A H 0.3180 -0.0112 0.4021 0.024 Uiso 1 1 calc R U . . .
H17B H 0.3049 0.0603 0.4611 0.024 Uiso 1 1 calc R U . . .

loop_
_atom_site_aniso_label
_atom_site_aniso_U_11
_atom_site_aniso_U_22
_atom_site_aniso_U_33
_atom_site_aniso_U_23
_atom_site_aniso_U_13
_atom_site_aniso_U_12
Pt1 0.00990(4) 0.01001(4) 0.00734(4) 0.00102(4) 0.00040(3) 0.00172(4)
Cl1 0.0123(3) 0.0170(3) 0.0135(3) -0.0021(2) -0.0016(2) 0.0018(3)
Cl2 0.0160(3) 0.0175(3) 0.0108(3) 0.0009(2) 0.0028(2) 0.0037(3)
S1 0.0159(4) 0.0168(3) 0.0084(3) -0.0001(2) -0.0003(3) 0.0020(3)
O1 0.0240(13) 0.0271(12) 0.0119(11) -0.0028(9) 0.0030(9) 0.0068(10)
O2 0.0196(12) 0.0204(11) 0.0164(12) -0.0002(9) -0.0042(9) -0.0008(9)
N1 0.0098(10) 0.0108(10) 0.0091(10) 0.0002(8) 0.0018(8) -0.0001(8)
N2 0.0137(12) 0.0170(11) 0.0083(11) 0.0023(9) 0.0003(9) 0.0035(9)
N3 0.0117(11) 0.0124(10) 0.0087(11) -0.0012(8) 0.0006(9) 0.0006(9)
N4 0.0151(13) 0.0178(12) 0.0137(12) 0.0025(9) 0.0017(10) 0.0032(10)
C1 0.0141(14) 0.0130(12) 0.0150(14) -0.0013(10) 0.0000(11) 0.0021(10)
C2 0.0175(15) 0.0179(14) 0.0138(14) -0.0021(11) 0.0015(11) 0.0027(12)
C3 0.0169(15) 0.0231(15) 0.0131(14) -0.0016(11) 0.0026(12) 0.0031(12)
C4 0.0158(14) 0.0184(14) 0.0133(13) 0.0027(10) 0.0034(11) -0.0005(11)
C5 0.0117(12) 0.0137(11) 0.0097(12) 0.0029(9) 0.0008(10) 0.0011(10)
C6 0.0143(13) 0.0122(12) 0.0119(13) 0.0017(10) 0.0020(10) 0.0013(10)
C7 0.0148(14) 0.0129(12) 0.0119(13) 0.0007(10) -0.0006(11) 0.0030(10)
C8 0.0125(12) 0.0147(13) 0.0103(12) -0.0003(10) -0.0002(10) 0.0017(10)
C9 0.0124(12) 0.0205(14) 0.0174(14) 0.0031(11) -0.0003(10) 0.0019(11)
C10 0.0137(15) 0.0232(15) 0.0167(15) -0.0035(12) 0.0012(12) -0.0025(12)
C11 0.0162(14) 0.0151(13) 0.0161(14) -0.0022(11) 0.0029(11) -0.0039(11)
C12 0.0141(13) 0.0138(12) 0.0143(14) 0.0000(10) 0.0032(11) -0.0017(11)
C13 0.0170(14) 0.0182(13) 0.0131(13) -0.0009(11) 0.0025(10) 0.0015(12)
C14 0.0219(17) 0.0211(15) 0.0149(15) 0.0009(12) -0.0046(13) 0.0047(13)
C15 0.036(2) 0.0156(14) 0.0198(17) 0.0005(12) -0.0057(15) -0.0026(14)
C16 0.0221(17) 0.0205(15) 0.0207(17) 0.0078(12) -0.0019(14) -0.0036(13)
C17 0.0177(14) 0.0222(16) 0.0203(15) 0.0049(12) 0.0019(12) -0.0027(12)

loop_
_atom_type_symbol
_atom_type_description
_atom_type_scat_dispersion_real
_atom_type_scat_dispersion_imag
_atom_type_scat_source
C C 0.0033 0.0016 'International Tables Vol C Tables 4.2.6.8 and 6.1.1.4'
H H 0.0000 0.0000 'International Tables Vol C Tables 4.2.6.8 and 6.1.1.4'
N N 0.0061 0.0033 'International Tables Vol C Tables 4.2.6.8 and 6.1.1.4'
O O 0.0106 0.0060 'International Tables Vol C Tables 4.2.6.8 and 6.1.1.4'
S S 0.1246 0.1234 'International Tables Vol C Tables 4.2.6.8 and 6.1.1.4'
Cl Cl 0.1484 0.1585 'International Tables Vol C Tables 4.2.6.8 and 6.1.1.4'
Pt Pt -1.7033 8.3905 'International Tables Vol C Tables 4.2.6.8 and 6.1.1.4'

loop_
_geom_angle_atom_site_label_1
_geom_angle_atom_site_label_2
_geom_angle_atom_site_label_3
_geom_angle
_geom_angle_site_symmetry_1
_geom_angle_site_symmetry_3
_geom_angle_publ_flag
N3 Pt1 N1 91.06(10) . . ?
N3 Pt1 Cl1 176.44(7) . . ?
N1 Pt1 Cl1 88.52(8) . . ?
N3 Pt1 Cl2 88.52(7) . . ?
N1 Pt1 Cl2 179.05(7) . . ?
Cl1 Pt1 Cl2 91.96(3) . . ?
O2 S1 O1 121.56(16) . . ?
O2 S1 N4 106.23(15) . . ?
O1 S1 N4 106.21(15) . . ?
O2 S1 N2 105.64(15) . . ?
O1 S1 N2 105.54(15) . . ?
N4 S1 N2 111.69(15) . . ?
C5 N1 C1 119.5(3) . . ?
C5 N1 Pt1 122.2(2) . . ?
C1 N1 Pt1 118.2(2) . . ?
C7 N2 C6 120.1(3) . . ?
C7 N2 S1 118.7(2) . . ?
C6 N2 S1 118.6(2) . . ?
C8 N3 C12 119.8(3) . . ?
C8 N3 Pt1 124.1(2) . . ?
C12 N3 Pt1 116.0(2) . . ?
C13 N4 C17 113.3(3) . . ?
C13 N4 S1 118.7(2) . . ?
C17 N4 S1 118.6(2) . . ?
N1 C1 C2 121.7(3) . . ?
N1 C1 H1 119.1 . . ?
C2 C1 H1 119.1 . . ?
C1 C2 C3 119.0(3) . . ?
C1 C2 H2 120.5 . . ?
C3 C2 H2 120.5 . . ?
C2 C3 C4 118.9(3) . . ?
C2 C3 H3 120.6 . . ?
C4 C3 H3 120.6 . . ?
C5 C4 C3 120.1(3) . . ?
C5 C4 H4 120.0 . . ?
C3 C4 H4 120.0 . . ?
N1 C5 C4 120.7(3) . . ?
N1 C5 C6 118.3(3) . . ?
C4 C5 C6 121.0(3) . . ?
N2 C6 C5 111.9(3) . . ?
N2 C6 H6A 109.2 . . ?
C5 C6 H6A 109.2 . . ?
N2 C6 H6B 109.2 . . ?
C5 C6 H6B 109.2 . . ?
H6A C6 H6B 107.9 . . ?
N2 C7 C8 112.8(2) . . ?
N2 C7 H7A 109.0 . . ?
C8 C7 H7A 109.0 . . ?
N2 C7 H7B 109.0 . . ?
C8 C7 H7B 109.0 . . ?
H7A C7 H7B 107.8 . . ?
N3 C8 C9 120.2(3) . . ?
N3 C8 C7 118.0(3) . . ?
C9 C8 C7 121.8(3) . . ?
C10 C9 C8 120.3(3) . . ?
C10 C9 H9 119.8 . . ?
C8 C9 H9 119.8 . . ?
C11 C10 C9 118.9(3) . . ?
C11 C10 H10 120.6 . . ?
C9 C10 H10 120.6 . . ?
C10 C11 C12 119.2(3) . . ?
C10 C11 H11 120.4 . . ?
C12 C11 H11 120.4 . . ?
N3 C12 C11 121.5(3) . . ?
N3 C12 H12 119.2 . . ?
C11 C12 H12 119.2 . . ?
N4 C13 C14 108.7(3) . . ?
N4 C13 H13A 109.9 . . ?
C14 C13 H13A 109.9 . . ?
N4 C13 H13B 109.9 . . ?
C14 C13 H13B 109.9 . . ?
H13A C13 H13B 108.3 . . ?
C13 C14 C15 111.3(3) . . ?
C13 C14 H14A 109.4 . . ?
C15 C14 H14A 109.4 . . ?
C13 C14 H14B 109.4 . . ?
C15 C14 H14B 109.4 . . ?
H14A C14 H14B 108.0 . . ?
C14 C15 C16 110.1(3) . . ?
C14 C15 H15A 109.6 . . ?
C16 C15 H15A 109.6 . . ?
C14 C15 H15B 109.6 . . ?
C16 C15 H15B 109.6 . . ?
H15A C15 H15B 108.2 . . ?
C17 C16 C15 111.2(3) . . ?
C17 C16 H16A 109.4 . . ?
C15 C16 H16A 109.4 . . ?
C17 C16 H16B 109.4 . . ?
C15 C16 H16B 109.4 . . ?
H16A C16 H16B 108.0 . . ?
N4 C17 C16 108.8(3) . . ?
N4 C17 H17A 109.9 . . ?
C16 C17 H17A 109.9 . . ?
N4 C17 H17B 109.9 . . ?
C16 C17 H17B 109.9 . . ?
H17A C17 H17B 108.3 . . ?

loop_
_geom_bond_atom_site_label_1
_geom_bond_atom_site_label_2
_geom_bond_distance
_geom_bond_site_symmetry_2
_geom_bond_publ_flag
Pt1 N3 2.017(3) . ?
Pt1 N1 2.033(2) . ?
Pt1 Cl1 2.2996(8) . ?
Pt1 Cl2 2.3048(7) . ?
S1 O2 1.428(3) . ?
S1 O1 1.432(3) . ?
S1 N4 1.632(3) . ?
S1 N2 1.638(3) . ?
N1 C5 1.353(4) . ?
N1 C1 1.357(4) . ?
N2 C7 1.471(4) . ?
N2 C6 1.477(4) . ?
N3 C8 1.346(4) . ?
N3 C12 1.356(4) . ?
N4 C13 1.480(4) . ?
N4 C17 1.481(4) . ?
C1 C2 1.384(5) . ?
C1 H1 0.9500 . ?
C2 C3 1.386(5) . ?
C2 H2 0.9500 . ?
C3 C4 1.387(5) . ?
C3 H3 0.9500 . ?
C4 C5 1.384(4) . ?
C4 H4 0.9500 . ?
C5 C6 1.509(4) . ?
C6 H6A 0.9900 . ?
C6 H6B 0.9900 . ?
C7 C8 1.511(4) . ?
C7 H7A 0.9900 . ?
C7 H7B 0.9900 . ?
C8 C9 1.389(5) . ?
C9 C10 1.385(5) . ?
C9 H9 0.9500 . ?
C10 C11 1.374(5) . ?
C10 H10 0.9500 . ?
C11 C12 1.385(5) . ?
C11 H11 0.9500 . ?
C12 H12 0.9500 . ?
C13 C14 1.519(5) . ?
C13 H13A 0.9900 . ?
C13 H13B 0.9900 . ?
C14 C15 1.524(5) . ?
C14 H14A 0.9900 . ?
C14 H14B 0.9900 . ?
C15 C16 1.527(6) . ?
C15 H15A 0.9900 . ?
C15 H15B 0.9900 . ?
C16 C17 1.526(5) . ?
C16 H16A 0.9900 . ?
C16 H16B 0.9900 . ?
C17 H17A 0.9900 . ?
C17 H17B 0.9900 . ?

loop_
_geom_torsion_atom_site_label_1
_geom_torsion_atom_site_label_2
_geom_torsion_atom_site_label_3
_geom_torsion_atom_site_label_4
_geom_torsion
_geom_torsion_site_symmetry_1
_geom_torsion_site_symmetry_2
_geom_torsion_site_symmetry_3
_geom_torsion_site_symmetry_4
_geom_torsion_publ_flag
O2 S1 N2 C7 32.4(3) . . . . ?
O1 S1 N2 C7 162.4(2) . . . . ?
N4 S1 N2 C7 -82.7(3) . . . . ?
O2 S1 N2 C6 -165.9(2) . . . . ?
O1 S1 N2 C6 -36.0(3) . . . . ?
N4 S1 N2 C6 79.0(2) . . . . ?
O2 S1 N4 C13 -42.4(3) . . . . ?
O1 S1 N4 C13 -173.2(2) . . . . ?
N2 S1 N4 C13 72.3(3) . . . . ?
O2 S1 N4 C17 173.3(3) . . . . ?
O1 S1 N4 C17 42.6(3) . . . . ?
N2 S1 N4 C17 -72.0(3) . . . . ?
C5 N1 C1 C2 -2.4(5) . . . . ?
Pt1 N1 C1 C2 172.6(3) . . . . ?
N1 C1 C2 C3 -0.7(5) . . . . ?
C1 C2 C3 C4 2.7(5) . . . . ?
C2 C3 C4 C5 -1.8(5) . . . . ?
C1 N1 C5 C4 3.4(5) . . . . ?
Pt1 N1 C5 C4 -171.5(2) . . . . ?
C1 N1 C5 C6 -176.4(3) . . . . ?
Pt1 N1 C5 C6 8.8(4) . . . . ?
C3 C4 C5 N1 -1.3(5) . . . . ?
C3 C4 C5 C6 178.5(3) . . . . ?
C7 N2 C6 C5 -103.3(3) . . . . ?
S1 N2 C6 C5 95.3(3) . . . . ?
N1 C5 C6 N2 76.4(4) . . . . ?
C4 C5 C6 N2 -103.3(3) . . . . ?
C6 N2 C7 C8 102.1(3) . . . . ?
S1 N2 C7 C8 -96.5(3) . . . . ?
C12 N3 C8 C9 -1.3(4) . . . . ?
Pt1 N3 C8 C9 177.2(2) . . . . ?
C12 N3 C8 C7 179.7(3) . . . . ?
Pt1 N3 C8 C7 -1.8(4) . . . . ?
N2 C7 C8 N3 -79.0(3) . . . . ?
N2 C7 C8 C9 102.0(3) . . . . ?
N3 C8 C9 C10 0.4(5) . . . . ?
C7 C8 C9 C10 179.4(3) . . . . ?
C8 C9 C10 C11 0.8(5) . . . . ?
C9 C10 C11 C12 -1.2(5) . . . . ?
C8 N3 C12 C11 0.9(4) . . . . ?
Pt1 N3 C12 C11 -177.7(2) . . . . ?
C10 C11 C12 N3 0.4(5) . . . . ?
C17 N4 C13 C14 -60.1(4) . . . . ?
S1 N4 C13 C14 153.8(2) . . . . ?
N4 C13 C14 C15 56.8(4) . . . . ?
C13 C14 C15 C16 -55.3(4) . . . . ?
C14 C15 C16 C17 54.9(4) . . . . ?
C13 N4 C17 C16 59.8(4) . . . . ?
S1 N4 C17 C16 -154.1(3) . . . . ?
C15 C16 C17 N4 -56.1(4) . . . . ?
